data_7229631
loop_
_publ_author_name
'Reig, Marta'
'Puigdollers, Joaquim'
'Velasco, Dolores'

_publ_section_title
;
 Solid-state organization of n-type carbazole-based semiconductors for
 organic thin-film transistors.
;
_journal_issue 2
_journal_name_full 'Physical chemistry chemical physics : PCCP'
_journal_page_first 1142
_journal_page_last 1149
_journal_paper_doi 10.1039/c7cp05135b
_journal_volume 20
_journal_year 2018
_chemical_formula_moiety 'C19 H12 N4'
_chemical_formula_sum 'C19 H12 N4'
_chemical_formula_weight 296.33
_space_group_crystal_system monoclinic
_space_group_IT_number 14
_space_group_name_Hall '-P 2ybc'
_space_group_name_H-M_alt 'P 1 21/c 1'
_symmetry_space_group_name_Hall '-P 2ybc'
_symmetry_space_group_name_H-M 'P 1 21/c 1'
_atom_sites_solution_hydrogens geom
_audit_creation_method SHELXL-97
_audit_update_record
;
2017-07-17 deposited with the CCDC.
2017-11-28 downloaded from the CCDC.
;
_cell_angle_alpha 90
_cell_angle_beta 99.0270(10)
_cell_angle_gamma 90
_cell_formula_units_Z 4
_cell_length_a 7.0914(2)
_cell_length_b 12.8955(4)
_cell_length_c 16.1234(6)
_cell_measurement_reflns_used 9875
_cell_measurement_temperature 100(2)
_cell_measurement_theta_max 74.45
_cell_measurement_theta_min 4.41
_cell_volume 1456.18(8)
_computing_cell_refinement 'Bruker SAINT'
_computing_data_collection 'Bruker APEX2'
_computing_data_reduction 'Bruker SAINT'
_computing_molecular_graphics 'Bruker SHELXTL'
_computing_publication_material 'Bruker SHELXTL'
_computing_structure_refinement 'SHELXL-97 (Sheldrick 2008)'
_computing_structure_solution 'SHELXS-97 (Sheldrick 2008)'
_diffrn_ambient_temperature 100(2)
_diffrn_measured_fraction_theta_full 0.981
_diffrn_measured_fraction_theta_max 0.982
_diffrn_measurement_device_type 'D8 Venture'
_diffrn_measurement_method '\f and \w scans'
_diffrn_radiation_type CuK\a
_diffrn_radiation_wavelength 1.54178
_diffrn_reflns_av_R_equivalents 0.0356
_diffrn_reflns_av_unetI/netI 0.0184
_diffrn_reflns_Laue_measured_fraction_full 0.981
_diffrn_reflns_Laue_measured_fraction_max 0.982
_diffrn_reflns_limit_h_max 7
_diffrn_reflns_limit_h_min -8
_diffrn_reflns_limit_k_max 16
_diffrn_reflns_limit_k_min -16
_diffrn_reflns_limit_l_max 20
_diffrn_reflns_limit_l_min -20
_diffrn_reflns_number 25035
_diffrn_reflns_point_group_measured_fraction_full 0.981
_diffrn_reflns_point_group_measured_fraction_max 0.982
_diffrn_reflns_theta_full 67.679
_diffrn_reflns_theta_max 74.680
_diffrn_reflns_theta_min 4.412
_diffrn_source microfocus
_exptl_absorpt_coefficient_mu 0.661
_exptl_absorpt_correction_T_max 0.7538
_exptl_absorpt_correction_T_min 0.6903
_exptl_absorpt_correction_type multi-scan
_exptl_absorpt_process_details sadabs
_exptl_crystal_colour red
_exptl_crystal_density_diffrn 1.352
_exptl_crystal_description prism
_exptl_crystal_F_000 616
_exptl_crystal_size_max 0.398
_exptl_crystal_size_mid 0.169
_exptl_crystal_size_min 0.071
_refine_diff_density_max 0.440
_refine_diff_density_min -0.348
_refine_diff_density_rms 0.050
_refine_ls_extinction_method none
_refine_ls_goodness_of_fit_ref 1.127
_refine_ls_hydrogen_treatment constr
_refine_ls_matrix_type full
_refine_ls_number_parameters 227
_refine_ls_number_reflns 2930
_refine_ls_number_restraints 5
_refine_ls_restrained_S_all 1.127
_refine_ls_R_factor_all 0.0696
_refine_ls_R_factor_gt 0.0626
_refine_ls_shift/su_max 0.000
_refine_ls_shift/su_mean 0.000
_refine_ls_structure_factor_coef Fsqd
_refine_ls_weighting_details
;
 w=1/[\s^2^(Fo^2^)+(0.0325P)^2^+1.5512P]
 where P=(Fo^2^+2Fc^2^)/3
;
_refine_ls_weighting_scheme calc
_refine_ls_wR_factor_gt 0.1362
_refine_ls_wR_factor_ref 0.1420
_reflns_Friedel_coverage 0.000
_reflns_number_gt 2623
_reflns_number_total 2930
_reflns_threshold_expression 'I > 2\s(I)'
_cod_data_source_file c7cp05135b2.cif
_cod_data_source_block 9-ethyl-3-122-tricyanovinyl-9H-carbazole
_cod_depositor_comments 'Adding full bibliography for 7229631--7229634.cif.'
_cod_database_code 7229631
_shelx_space_group_comment
;
The symmetry employed for this shelxl refinement is uniquely defined
by the following loop, which should always be used as a source of
symmetry information in preference to the above space-group names.
They are only intended as comments.
;

loop_
_space_group_symop_operation_xyz
'x, y, z'
'-x, y+1/2, -z+1/2'
'-x, -y, -z'
'x, -y-1/2, z-1/2'

loop_
_atom_site_label
_atom_site_type_symbol
_atom_site_fract_x
_atom_site_fract_y
_atom_site_fract_z
_atom_site_U_iso_or_equiv
_atom_site_adp_type
_atom_site_occupancy
_atom_site_site_symmetry_order
_atom_site_calc_flag
_atom_site_refinement_flags_posn
_atom_site_refinement_flags_adp
_atom_site_refinement_flags_occupancy
_atom_site_disorder_assembly
_atom_site_disorder_group
N1 N 0.3184(2) 0.76140(13) 0.44615(11) 0.0281(4) Uani 1 1 d . . . . .
N2 N 0.1562(3) 0.23465(15) 0.48141(15) 0.0464(5) Uani 1 1 d . U . . .
N3 N 0.2972(3) 0.14550(17) 0.71482(19) 0.0625(7) Uani 1 1 d . . . . .
N4 N 0.4421(3) 0.43345(18) 0.81016(13) 0.0490(5) Uani 1 1 d . . . . .
C1 C 0.2316(3) 0.73236(17) 0.36570(13) 0.0315(5) Uani 1 1 d . . . . .
C2 C 0.1938(3) 0.7928(2) 0.29348(14) 0.0410(6) Uani 1 1 d . . . . .
H2 H 0.2261 0.8643 0.2940 0.049 Uiso 1 1 calc R U . . .
C3 C 0.1073(3) 0.7445(3) 0.22107(16) 0.0577(6) Uani 1 1 d . U . . .
H3 H 0.0778 0.7841 0.1710 0.069 Uiso 1 1 calc R U . . .
C4 C 0.0619(4) 0.6395(3) 0.21914(18) 0.0645(6) Uani 1 1 d . U . . .
H4 H 0.0028 0.6088 0.1680 0.077 Uiso 1 1 calc R U . . .
C5 C 0.1017(3) 0.5793(2) 0.29070(19) 0.0540(6) Uani 1 1 d . U . . .
H5 H 0.0731 0.5073 0.2889 0.065 Uiso 1 1 calc R U . . .
C6 C 0.1850(3) 0.62625(18) 0.36589(15) 0.0370(5) Uani 1 1 d . . . . .
C7 C 0.2443(3) 0.59038(16) 0.45074(16) 0.0371(5) Uani 1 1 d . . . . .
C8 C 0.2351(3) 0.49536(17) 0.4882(2) 0.0504(6) Uani 1 1 d . U . . .
H8 H 0.1797 0.4379 0.4564 0.060 Uiso 1 1 calc R U . . .
C9 C 0.3076(4) 0.48348(18) 0.5733(2) 0.0545(6) Uani 1 1 d . U . . .
C10 C 0.3908(4) 0.5702(2) 0.61902(18) 0.0484(7) Uani 1 1 d . . . . .
H10 H 0.4415 0.5616 0.6767 0.058 Uiso 1 1 calc R U . . .
C11 C 0.4010(3) 0.66674(18) 0.58289(14) 0.0369(5) Uani 1 1 d . . . . .
H11 H 0.4574 0.7240 0.6146 0.044 Uiso 1 1 calc R U . . .
C12 C 0.3251(3) 0.67676(15) 0.49795(14) 0.0294(4) Uani 1 1 d . . . . .
C13 C 0.2860(5) 0.3756(3) 0.5954(3) 0.0197(6) Uani 0.5 1 d . U P A 1
C14 C 0.3329(5) 0.3370(3) 0.6788(2) 0.0174(7) Uani 0.5 1 d . . P A 1
C13' C 0.3305(7) 0.3945(6) 0.6456(5) 0.0500(14) Uani 0.5 1 d . . P A 2
C14' C 0.2783(7) 0.3035(5) 0.6204(4) 0.0517(14) Uani 0.5 1 d . . P A 2
C15 C 0.2123(3) 0.2857(2) 0.53585(16) 0.0424(5) Uani 1 1 d . U . . .
C16 C 0.3037(3) 0.22503(18) 0.68938(17) 0.0436(6) Uani 1 1 d . . . . .
C17 C 0.3960(3) 0.40348(18) 0.74475(17) 0.0406(5) Uani 1 1 d . . . . .
C18 C 0.3767(3) 0.86737(15) 0.47091(13) 0.0295(4) Uani 1 1 d . . . . .
H18A H 0.4364 0.8999 0.4258 0.035 Uiso 1 1 calc R U . . .
H18B H 0.4733 0.8651 0.5224 0.035 Uiso 1 1 calc R U . . .
C19 C 0.2084(3) 0.93305(16) 0.48732(17) 0.0412(6) Uani 1 1 d . . . . .
H19A H 0.2513 1.0043 0.5002 0.062 Uiso 1 1 calc R U . . .
H19B H 0.1554 0.9042 0.5350 0.062 Uiso 1 1 calc R U . . .
H19C H 0.1099 0.9329 0.4373 0.062 Uiso 1 1 calc R U . . .

loop_
_atom_site_aniso_label
_atom_site_aniso_U_11
_atom_site_aniso_U_22
_atom_site_aniso_U_33
_atom_site_aniso_U_23
_atom_site_aniso_U_13
_atom_site_aniso_U_12
N1 0.0264(9) 0.0248(8) 0.0345(9) -0.0046(7) 0.0085(7) -0.0033(6)
N2 0.0401(11) 0.0282(10) 0.0706(13) -0.0081(9) 0.0075(10) -0.0063(8)
N3 0.0482(14) 0.0322(12) 0.110(2) 0.0141(13) 0.0215(13) 0.0027(9)
N4 0.0428(12) 0.0607(14) 0.0422(12) 0.0112(11) 0.0028(9) -0.0077(10)
C1 0.0200(10) 0.0402(12) 0.0366(11) -0.0106(9) 0.0109(8) -0.0028(8)
C2 0.0244(11) 0.0631(16) 0.0374(12) -0.0022(11) 0.0104(9) -0.0041(10)
C3 0.0286(12) 0.1105(16) 0.0358(12) -0.0139(14) 0.0101(10) -0.0109(13)
C4 0.0317(13) 0.1137(16) 0.0515(12) -0.0453(11) 0.0176(11) -0.0199(14)
C5 0.0272(12) 0.0629(16) 0.0767(14) -0.0441(11) 0.0235(11) -0.0153(11)
C6 0.0207(10) 0.0403(12) 0.0530(14) -0.0192(10) 0.0151(9) -0.0036(8)
C7 0.0248(10) 0.0261(10) 0.0651(15) -0.0118(10) 0.0217(10) -0.0021(8)
C8 0.0274(12) 0.0229(10) 0.1078(15) -0.0019(12) 0.0324(11) 0.0007(9)
C9 0.0325(13) 0.0303(12) 0.1101(15) 0.0233(14) 0.0406(12) 0.0108(10)
C10 0.0396(13) 0.0514(15) 0.0613(16) 0.0225(13) 0.0297(12) 0.0159(11)
C11 0.0352(12) 0.0364(12) 0.0422(12) 0.0026(10) 0.0160(9) 0.0056(9)
C12 0.0247(10) 0.0237(10) 0.0436(11) -0.0025(8) 0.0167(8) 0.0004(8)
C13 0.0098(17) 0.0174(18) 0.034(2) 0.0179(11) 0.0106(15) 0.0074(12)
C14 0.0173(17) 0.0111(16) 0.023(2) 0.0039(16) -0.0005(14) 0.0003(13)
C13' 0.026(3) 0.074(5) 0.050(4) -0.006(4) 0.007(3) 0.011(3)
C14' 0.022(2) 0.064(4) 0.069(4) -0.001(3) 0.010(2) 0.008(2)
C15 0.0256(11) 0.0523(14) 0.0488(13) -0.0073(9) 0.0042(9) 0.0029(9)
C16 0.0351(13) 0.0338(13) 0.0649(16) 0.0103(11) 0.0167(11) 0.0085(10)
C17 0.0284(11) 0.0332(12) 0.0596(16) -0.0075(11) 0.0052(10) 0.0018(9)
C18 0.0292(10) 0.0230(9) 0.0371(11) -0.0020(8) 0.0075(8) -0.0052(8)
C19 0.0394(13) 0.0244(11) 0.0626(16) -0.0072(10) 0.0163(11) -0.0041(9)

loop_
_atom_type_symbol
_atom_type_description
_atom_type_scat_dispersion_real
_atom_type_scat_dispersion_imag
_atom_type_scat_source
C C 0.0181 0.0091 'International Tables Vol C Tables 4.2.6.8 and 6.1.1.4'
H H 0.0000 0.0000 'International Tables Vol C Tables 4.2.6.8 and 6.1.1.4'
N N 0.0311 0.0180 'International Tables Vol C Tables 4.2.6.8 and 6.1.1.4'

loop_
_geom_angle_atom_site_label_1
_geom_angle_atom_site_label_2
_geom_angle_atom_site_label_3
_geom_angle
C12 N1 C1 108.70(17)
C12 N1 C18 126.54(17)
C1 N1 C18 124.58(17)
C2 C1 N1 128.7(2)
C2 C1 C6 122.1(2)
N1 C1 C6 109.1(2)
C3 C2 C1 117.2(3)
C3 C2 H2 121.4
C1 C2 H2 121.4
C2 C3 C4 121.9(3)
C2 C3 H3 119.0
C4 C3 H3 119.0
C5 C4 C3 120.8(2)
C5 C4 H4 119.6
C3 C4 H4 119.6
C4 C5 C6 118.9(3)
C4 C5 H5 120.6
C6 C5 H5 120.6
C5 C6 C1 119.0(2)
C5 C6 C7 134.7(2)
C1 C6 C7 106.28(19)
C8 C7 C12 120.5(2)
C8 C7 C6 132.6(2)
C12 C7 C6 106.86(19)
C7 C8 C9 119.7(2)
C7 C8 H8 120.2
C9 C8 H8 120.2
C8 C9 C10 119.0(2)
C8 C9 C13 108.1(3)
C10 C9 C13 132.9(3)
C8 C9 C13' 139.6(3)
C10 C9 C13' 101.4(3)
C11 C10 C9 122.5(3)
C11 C10 H10 118.8
C9 C10 H10 118.8
C10 C11 C12 117.3(2)
C10 C11 H11 121.3
C12 C11 H11 121.3
N1 C12 C11 129.97(19)
N1 C12 C7 109.02(19)
C11 C12 C7 121.0(2)
C14 C13 C9 123.3(5)
C14 C13 C15 109.4(3)
C9 C13 C15 127.3(4)
C17 C14 C13 120.6(4)
C17 C14 C16 123.6(3)
C13 C14 C16 115.8(3)
C14' C13' C17 114.2(7)
C14' C13' C9 115.4(6)
C17 C13' C9 130.3(5)
C13' C14' C15 120.0(7)
C13' C14' C16 113.0(6)
C15 C14' C16 127.0(5)
N2 C15 C14' 153.0(4)
N2 C15 C13 166.9(3)
N3 C16 C14 164.8(3)
N3 C16 C14' 153.6(4)
N4 C17 C14 161.1(3)
N4 C17 C13' 164.0(4)
N1 C18 C19 111.80(17)
N1 C18 H18A 109.3
C19 C18 H18A 109.3
N1 C18 H18B 109.3
C19 C18 H18B 109.3
H18A C18 H18B 107.9
C18 C19 H19A 109.5
C18 C19 H19B 109.5
H19A C19 H19B 109.5
C18 C19 H19C 109.5
H19A C19 H19C 109.5
H19B C19 H19C 109.5

loop_
_geom_bond_atom_site_label_1
_geom_bond_atom_site_label_2
_geom_bond_distance
N1 C12 1.371(3)
N1 C1 1.397(3)
N1 C18 1.465(2)
N2 C15 1.119(3)
N3 C16 1.108(3)
N4 C17 1.123(3)
C1 C2 1.392(3)
C1 C6 1.408(3)
C2 C3 1.379(3)
C2 H2 0.9500
C3 C4 1.391(5)
C3 H3 0.9500
C4 C5 1.383(5)
C4 H4 0.9500
C5 C6 1.400(3)
C5 H5 0.9500
C6 C7 1.443(4)
C7 C8 1.372(3)
C7 C12 1.418(3)
C8 C9 1.396(4)
C8 H8 0.9500
C9 C10 1.416(4)
C9 C13 1.451(4)
C9 C13' 1.626(8)
C10 C11 1.382(3)
C10 H10 0.9500
C11 C12 1.397(3)
C11 H11 0.9500
C13 C14 1.423(5)
C13 C15 1.543(6)
C14 C17 1.384(4)
C14 C16 1.473(4)
C13' C14' 1.277(9)
C13' C17 1.598(8)
C14' C15 1.389(7)
C14' C16 1.494(7)
C18 C19 1.520(3)
C18 H18A 0.9900
C18 H18B 0.9900
C19 H19A 0.9800
C19 H19B 0.9800
C19 H19C 0.9800
